data_7048883
loop_
_publ_author_name
'Saiki, Ryo'
'Miyamoto, Haruka'
'Sagayama, Hajime'
'Kumai, Reiji'
'Newton, Graham N.'
'Shiga, Takuya'
'Oshio, Hiroki'

_publ_section_title
;
 Substituent dependence on the spin crossover behaviour of mononuclear
 Fe(ii) complexes with asymmetric tridentate ligands.
;
_journal_issue 10
_journal_name_full 'Dalton transactions (Cambridge, England : 2003)'
_journal_page_first 3231
_journal_page_last 3236
_journal_paper_doi 10.1039/c9dt00204a
_journal_volume 48
_journal_year 2019
_chemical_formula_moiety '2(C48 H42 Fe N10), 4(B F4), 2(C4 H8 O2), 3(C H4 O)'
_chemical_formula_sum 'C53.5 H56 B2 F8 Fe N10 O3.5'
_chemical_formula_weight 1124.55
_space_group_crystal_system triclinic
_space_group_IT_number 2
_space_group_name_Hall '-P 1'
_space_group_name_H-M_alt 'P -1'
_symmetry_space_group_name_Hall '-P 1'
_symmetry_space_group_name_H-M 'P -1'
_atom_sites_solution_hydrogens mixed
_audit_creation_method SHELXL-2016/6
_audit_update_record
;
2019-01-29 deposited with the CCDC.
2019-01-29 downloaded from the CCDC.
;
_cell_angle_alpha 85.769(8)
_cell_angle_beta 73.318(11)
_cell_angle_gamma 84.140(11)
_cell_formula_units_Z 2
_cell_length_a 12.496(10)
_cell_length_b 12.836(10)
_cell_length_c 17.661(14)
_cell_measurement_reflns_used 3859
_cell_measurement_temperature 100(2)
_cell_measurement_theta_max 27.04
_cell_measurement_theta_min 2.23
_cell_volume 2696(4)
_computing_cell_refinement 'Bruker SAINT'
_computing_data_collection 'Bruker APEX2'
_computing_data_reduction 'Bruker SAINT'
_computing_molecular_graphics 'Bruker SHELXTL'
_computing_publication_material 'Bruker SHELXTL'
_computing_structure_refinement 'SHELXL-2016/6 (Sheldrick, 2016)'
_computing_structure_solution 'SHELXS-97 (Sheldrick 2008)'
_diffrn_ambient_temperature 100(2)
_diffrn_detector_area_resol_mean 8.366
_diffrn_measured_fraction_theta_full 0.966
_diffrn_measured_fraction_theta_max 0.965
_diffrn_measurement_device_type 'Bruker APEX-II CCD'
_diffrn_measurement_method '\f and \w scans'
_diffrn_radiation_type MoK\a
_diffrn_radiation_wavelength 0.71073
_diffrn_reflns_av_R_equivalents 0.0371
_diffrn_reflns_av_unetI/netI 0.0901
_diffrn_reflns_Laue_measured_fraction_full 0.966
_diffrn_reflns_Laue_measured_fraction_max 0.965
_diffrn_reflns_limit_h_max 14
_diffrn_reflns_limit_h_min -15
_diffrn_reflns_limit_k_max 15
_diffrn_reflns_limit_k_min -10
_diffrn_reflns_limit_l_max 16
_diffrn_reflns_limit_l_min -21
_diffrn_reflns_number 12605
_diffrn_reflns_point_group_measured_fraction_full 0.966
_diffrn_reflns_point_group_measured_fraction_max 0.965
_diffrn_reflns_theta_full 25.242
_diffrn_reflns_theta_max 25.499
_diffrn_reflns_theta_min 1.205
_diffrn_source 'fine-focus sealed tube'
_exptl_absorpt_coefficient_mu 0.362
_exptl_absorpt_correction_T_max 0.7456
_exptl_absorpt_correction_T_min 0.6049
_exptl_absorpt_correction_type empirical
_exptl_absorpt_process_details SADABS
_exptl_crystal_colour red
_exptl_crystal_density_diffrn 1.385
_exptl_crystal_density_method 'not measured'
_exptl_crystal_description plates
_exptl_crystal_F_000 1166
_exptl_crystal_size_max 0.200
_exptl_crystal_size_mid 0.200
_exptl_crystal_size_min 0.020
_refine_diff_density_max 2.092
_refine_diff_density_min -0.923
_refine_diff_density_rms 0.143
_refine_ls_extinction_method none
_refine_ls_goodness_of_fit_ref 1.069
_refine_ls_hydrogen_treatment mixed
_refine_ls_matrix_type full
_refine_ls_number_parameters 818
_refine_ls_number_reflns 9703
_refine_ls_number_restraints 325
_refine_ls_restrained_S_all 1.069
_refine_ls_R_factor_all 0.1661
_refine_ls_R_factor_gt 0.1244
_refine_ls_shift/su_max 0.032
_refine_ls_shift/su_mean 0.001
_refine_ls_structure_factor_coef Fsqd
_refine_ls_weighting_details 'w=1/[\s^2^(Fo^2^)+(0.1797P)^2^+18.4920P] where P=(Fo^2^+2Fc^2^)/3'
_refine_ls_weighting_scheme calc
_refine_ls_wR_factor_gt 0.3343
_refine_ls_wR_factor_ref 0.3700
_reflns_Friedel_coverage 0.000
_reflns_number_gt 6488
_reflns_number_total 9703
_reflns_threshold_expression 'I > 2\s(I)'
_cod_data_source_file c9dt00204a2.cif
_cod_data_source_block Comp2
_cod_depositor_comments 'Adding full bibliography for 7048880--7048885.cif.'
_cod_original_formula_sum 'C53.50 H56 B2 F8 Fe N10 O3.50'
_cod_database_code 7048883
_shelx_shelxl_version_number 2016/6
_shelx_space_group_comment
;
The symmetry employed for this shelxl refinement is uniquely defined
by the following loop, which should always be used as a source of
symmetry information in preference to the above space-group names.
They are only intended as comments.
;
_shelx_estimated_absorpt_t_min 0.931
_shelx_estimated_absorpt_t_max 0.993

loop_
_space_group_symop_operation_xyz
'x, y, z'
'-x, -y, -z'

loop_
_atom_site_label
_atom_site_type_symbol
_atom_site_fract_x
_atom_site_fract_y
_atom_site_fract_z
_atom_site_U_iso_or_equiv
_atom_site_adp_type
_atom_site_occupancy
_atom_site_site_symmetry_order
_atom_site_calc_flag
_atom_site_refinement_flags_posn
_atom_site_refinement_flags_adp
_atom_site_refinement_flags_occupancy
_atom_site_disorder_assembly
_atom_site_disorder_group
Fe1 Fe 0.30438(9) 0.26154(7) 0.36573(6) 0.0262(3) Uani 1 1 d . . . . .
N1 N 0.1930(5) 0.3527(4) 0.4567(3) 0.0282(13) Uani 1 1 d . . . . .
N2 N 0.1703(6) 0.4854(5) 0.5349(4) 0.0365(16) Uani 1 1 d . . . . .
H51 H 0.185442 0.541009 0.555036 0.044 Uiso 1 1 calc R U . . .
N3 N 0.3987(5) 0.3823(5) 0.3760(4) 0.0320(14) Uani 1 1 d . . . . .
N4 N 0.4645(6) 0.2377(6) 0.2769(4) 0.0447(18) Uani 1 1 d . . . . .
N5 N 0.5168(8) 0.1733(7) 0.2162(5) 0.059(2) Uani 1 1 d . . . . .
H52 H 0.487127 0.119739 0.204190 0.071 Uiso 1 1 calc DR U . . .
N6 N 0.3373(5) 0.1520(4) 0.4554(3) 0.0273(13) Uani 1 1 d . . . . .
N7 N 0.2912(6) 0.0062(5) 0.5284(4) 0.0349(15) Uani 1 1 d . . . . .
H53 H 0.257864 -0.051397 0.546366 0.042 Uiso 1 1 calc R U . . .
N8 N 0.2038(5) 0.1412(4) 0.3675(3) 0.0291(14) Uani 1 1 d . . . . .
N9 N 0.2206(5) 0.3070(5) 0.2755(4) 0.0346(15) Uani 1 1 d . . . . .
N10 N 0.2126(6) 0.3870(5) 0.2217(4) 0.0437(18) Uani 1 1 d . . . . .
H54 H 0.252387 0.441602 0.214133 0.052 Uiso 1 1 calc DR U . . .
O1 O 0.3968(16) 0.0462(16) 0.1733(12) 0.101(7) Uani 0.5 1 d . U P A 2
O2 O 0.3592(9) 0.5372(9) 0.2151(7) 0.148(6) Uani 1 1 d . . . . .
H71 H 0.348888 0.573111 0.254804 0.222 Uiso 1 1 calc DR U . . .
O3 O 0.7335(9) 0.6754(8) 0.3330(8) 0.113(4) Uani 1 1 d . . . . .
O4 O 0.7659(8) 0.7819(8) 0.2263(6) 0.094(3) Uani 1 1 d . . . . .
B1 B 0.2011(9) -0.2519(7) 0.6209(5) 0.059(3) Uani 1 1 d D U . . .
B2 B 0.3229(14) 0.8011(17) 0.2448(9) 0.158(9) Uani 1 1 d D U . . .
F1 F 0.2883(15) -0.3169(16) 0.5867(14) 0.108(8) Uani 0.484(13) 1 d D U P B 1
F2 F 0.1680(5) -0.1772(4) 0.5711(3) 0.0648(16) Uani 1 1 d D U . . .
F3 F 0.1072(13) -0.3254(9) 0.6260(7) 0.076(5) Uani 0.484(13) 1 d D U P B 1
F4 F 0.170(2) -0.2225(18) 0.6950(9) 0.069(6) Uani 0.484(13) 1 d D U P B 1
F5 F 0.3533(13) 0.7213(15) 0.2942(8) 0.240(9) Uani 1 1 d D U . . .
F6 F 0.3209(14) 0.8982(15) 0.2697(10) 0.251(10) Uani 1 1 d D U . . .
F7 F 0.2209(13) 0.7887(17) 0.2332(9) 0.244(9) Uani 1 1 d D U . . .
F8 F 0.4019(12) 0.8015(15) 0.1735(7) 0.236(9) Uani 1 1 d D U . . .
C1 C 0.0881(6) 0.3538(5) 0.5096(4) 0.0283(16) Uani 1 1 d . . . . .
C2 C 0.0021(7) 0.2884(6) 0.5179(5) 0.0356(18) Uani 1 1 d . . . . .
H1 H 0.011837 0.231397 0.484437 0.043 Uiso 1 1 calc R U . . .
C3 C -0.0974(7) 0.3088(7) 0.5760(5) 0.044(2) Uani 1 1 d . . . . .
H2 H -0.157018 0.265478 0.582652 0.052 Uiso 1 1 calc R U . . .
C4 C -0.1112(8) 0.3935(7) 0.6255(5) 0.047(2) Uani 1 1 d . . . . .
H3 H -0.180263 0.405325 0.665344 0.056 Uiso 1 1 calc R U . . .
C5 C -0.0282(8) 0.4596(6) 0.6182(4) 0.043(2) Uani 1 1 d . . . . .
H4 H -0.038861 0.516967 0.651315 0.051 Uiso 1 1 calc R U . . .
C6 C 0.0723(7) 0.4381(6) 0.5597(4) 0.0354(18) Uani 1 1 d . . . . .
C7 C 0.2394(7) 0.4331(5) 0.4748(4) 0.0311(16) Uani 1 1 d . . . . .
C8 C 0.3525(7) 0.4549(5) 0.4296(5) 0.0332(17) Uani 1 1 d . . . . .
C9 C 0.4120(8) 0.5366(6) 0.4377(5) 0.045(2) Uani 1 1 d . . . . .
H5 H 0.378299 0.587183 0.476061 0.054 Uiso 1 1 calc R U . . .
C10 C 0.5178(9) 0.5445(7) 0.3912(6) 0.055(3) Uani 1 1 d . . . . .
H6 H 0.557720 0.601793 0.395707 0.066 Uiso 1 1 calc R U . . .
C11 C 0.5689(8) 0.4675(7) 0.3360(6) 0.047(2) Uani 1 1 d . . . . .
H7 H 0.644338 0.469428 0.304269 0.057 Uiso 1 1 calc R U . . .
C12 C 0.5041(7) 0.3895(6) 0.3302(5) 0.0382(19) Uani 1 1 d . . . . .
C13 C 0.5401(7) 0.3060(7) 0.2740(5) 0.0383(18) Uani 1 1 d . . . . .
C14 C 0.6377(8) 0.2867(9) 0.2136(6) 0.060(3) Uani 1 1 d . . . . .
H8 H 0.702854 0.324084 0.200541 0.071 Uiso 1 1 calc R U . . .
C15 C 0.6207(8) 0.2029(9) 0.1768(6) 0.059(3) Uani 1 1 d . . . . .
C16 C 0.6964(14) 0.1574(12) 0.1038(11) 0.035(4) Uani 0.608(15) 1 d . . P C 2
C17 C 0.7737(10) 0.0688(8) 0.1145(6) 0.062(3) Uani 1 1 d . U . . .
C18 C 0.8412(19) 0.020(2) 0.044(2) 0.057(6) Uani 0.608(15) 1 d . . P C 2
H55 H 0.896821 -0.035023 0.046368 0.068 Uiso 0.608(15) 1 calc R U P C 2
C19 C 0.8239(13) 0.0563(15) -0.0296(9) 0.050(4) Uani 0.608(15) 1 d . . P C 2
C20 C 0.7486(11) 0.1399(13) -0.0373(9) 0.047(4) Uani 0.608(15) 1 d . . P C 2
H56 H 0.741754 0.163715 -0.088104 0.056 Uiso 0.608(15) 1 calc R U P C 2
C21 C 0.6824(11) 0.1892(11) 0.0304(8) 0.039(3) Uani 0.608(15) 1 d . . P C 2
C22 C 0.7949(10) 0.0403(9) 0.1908(6) 0.071(4) Uani 1 1 d . . . . .
H11 H 0.820768 0.100375 0.209599 0.107 Uiso 1 1 calc R U . . .
H12 H 0.852628 -0.018704 0.184790 0.107 Uiso 1 1 calc R U . . .
H13 H 0.725629 0.019929 0.229166 0.107 Uiso 1 1 calc R U . . .
C23 C 0.8933(19) -0.003(2) -0.1009(11) 0.076(6) Uani 0.608(15) 1 d . . P C 2
H57 H 0.925093 -0.070461 -0.082983 0.114 Uiso 0.608(15) 1 calc R U P C 2
H58 H 0.954198 0.038070 -0.131741 0.114 Uiso 0.608(15) 1 calc R U P C 2
H59 H 0.845599 -0.016406 -0.134007 0.114 Uiso 0.608(15) 1 calc R U P C 2
C24 C 0.5962(12) 0.2776(13) 0.0215(9) 0.049(4) Uani 0.608(15) 1 d . . P C 2
H60 H 0.522665 0.262980 0.057143 0.074 Uiso 0.608(15) 1 calc R U P C 2
H61 H 0.592242 0.283396 -0.033248 0.074 Uiso 0.608(15) 1 calc R U P C 2
H62 H 0.617829 0.343554 0.035016 0.074 Uiso 0.608(15) 1 calc R U P C 2
C25 C 0.3971(6) 0.1397(6) 0.5101(4) 0.0307(16) Uani 1 1 d . . . . .
C26 C 0.4773(7) 0.2003(7) 0.5222(5) 0.042(2) Uani 1 1 d . . . . .
H20 H 0.497510 0.262239 0.490540 0.050 Uiso 1 1 calc R U . . .
C27 C 0.5260(9) 0.1670(8) 0.5820(6) 0.053(2) Uani 1 1 d . . . . .
H21 H 0.580354 0.206539 0.591992 0.064 Uiso 1 1 calc R U . . .
C28 C 0.4948(9) 0.0729(8) 0.6289(5) 0.057(3) Uani 1 1 d . . . . .
H22 H 0.528499 0.051386 0.669950 0.068 Uiso 1 1 calc R U . . .
C29 C 0.4180(8) 0.0138(7) 0.6159(5) 0.048(2) Uani 1 1 d . . . . .
H23 H 0.398356 -0.048670 0.646993 0.058 Uiso 1 1 calc R U . . .
C30 C 0.3699(7) 0.0464(6) 0.5569(4) 0.0361(18) Uani 1 1 d . . . . .
C31 C 0.2746(6) 0.0704(5) 0.4686(4) 0.0295(16) Uani 1 1 d . . . . .
C32 C 0.1996(6) 0.0596(5) 0.4207(4) 0.0298(16) Uani 1 1 d . . . . .
C33 C 0.1311(7) -0.0188(6) 0.4267(5) 0.0376(18) Uani 1 1 d . . . . .
H24 H 0.128843 -0.075297 0.464870 0.045 Uiso 1 1 calc R U . . .
C34 C 0.0640(7) -0.0133(6) 0.3746(5) 0.0389(18) Uani 1 1 d . . . . .
H25 H 0.016762 -0.067564 0.376686 0.047 Uiso 1 1 calc R U . . .
C35 C 0.0660(7) 0.0696(6) 0.3207(5) 0.0409(19) Uani 1 1 d . . . . .
H26 H 0.019763 0.074122 0.285977 0.049 Uiso 1 1 calc R U . . .
C36 C 0.1371(6) 0.1465(5) 0.3182(5) 0.0322(16) Uani 1 1 d . . . . .
C37 C 0.1478(7) 0.2417(6) 0.2666(4) 0.0349(18) Uani 1 1 d . . . . .
C38 C 0.0959(7) 0.2819(7) 0.2092(5) 0.043(2) Uani 1 1 d . . . . .
H27 H 0.041231 0.250798 0.192414 0.051 Uiso 1 1 calc R U . . .
C39 C 0.1400(7) 0.3757(7) 0.1820(5) 0.042(2) Uani 1 1 d . . . . .
C40 C 0.1160(9) 0.4558(8) 0.1226(6) 0.055(2) Uani 1 1 d . . . . .
C41 C 0.1982(10) 0.4789(9) 0.0532(6) 0.062(3) Uani 1 1 d . . . . .
C42 C 0.1733(11) 0.5596(10) 0.0004(6) 0.073(3) Uani 1 1 d . . . . .
H28 H 0.228600 0.574363 -0.047751 0.088 Uiso 1 1 calc R U . . .
C43 C 0.0716(11) 0.6169(10) 0.0168(8) 0.076(3) Uani 1 1 d . . . . .
C44 C -0.0105(11) 0.5914(9) 0.0845(7) 0.074(3) Uani 1 1 d . . . . .
H29 H -0.082320 0.629196 0.095228 0.089 Uiso 1 1 calc R U . . .
C45 C 0.0095(9) 0.5123(8) 0.1368(7) 0.063(3) Uani 1 1 d . . . . .
C46 C 0.3114(11) 0.4191(10) 0.0352(7) 0.082(4) Uani 1 1 d . . . . .
H30 H 0.358460 0.450121 0.061883 0.123 Uiso 1 1 calc R U . . .
H31 H 0.346672 0.422336 -0.022063 0.123 Uiso 1 1 calc R U . . .
H32 H 0.303146 0.345811 0.054023 0.123 Uiso 1 1 calc R U . . .
C47 C 0.0497(12) 0.7057(11) -0.0395(8) 0.087(4) Uani 1 1 d . . . . .
H33 H 0.094598 0.763381 -0.038035 0.131 Uiso 1 1 calc R U . . .
H34 H -0.030062 0.730451 -0.023653 0.131 Uiso 1 1 calc R U . . .
H35 H 0.070288 0.680733 -0.093348 0.131 Uiso 1 1 calc R U . . .
C48 C -0.0836(10) 0.4877(9) 0.2079(7) 0.073(3) Uani 1 1 d . . . . .
H36 H -0.152555 0.529276 0.204660 0.110 Uiso 1 1 calc R U . . .
H37 H -0.064855 0.504719 0.255547 0.110 Uiso 1 1 calc R U . . .
H38 H -0.094820 0.412933 0.210485 0.110 Uiso 1 1 calc R U . . .
C49 C 0.7815(11) 0.7427(9) 0.2965(8) 0.067(3) Uani 1 1 d . . . . .
C50 C 0.8769(12) 0.7900(10) 0.3083(9) 0.092(4) Uani 1 1 d . . . . .
H39 H 0.891815 0.760429 0.357358 0.138 Uiso 1 1 calc R U . . .
H40 H 0.859511 0.865997 0.311775 0.138 Uiso 1 1 calc R U . . .
H41 H 0.943177 0.775271 0.263548 0.138 Uiso 1 1 calc R U . . .
C51 C 0.6749(13) 0.7413(12) 0.2037(10) 0.098(5) Uani 1 1 d . . . . .
H42 H 0.687400 0.664043 0.201008 0.118 Uiso 1 1 calc R U . . .
H43 H 0.602546 0.758532 0.243630 0.118 Uiso 1 1 calc R U . . .
C52 C 0.6715(18) 0.7878(18) 0.1275(12) 0.146(8) Uani 1 1 d . . . . .
H44 H 0.653098 0.863588 0.131600 0.220 Uiso 1 1 calc R U . . .
H45 H 0.614169 0.757183 0.110251 0.220 Uiso 1 1 calc R U . . .
H46 H 0.744791 0.774136 0.088999 0.220 Uiso 1 1 calc R U . . .
C53 C 0.4678(18) 0.5464(16) 0.1653(10) 0.140(8) Uani 1 1 d . . . . .
H47 H 0.465531 0.599939 0.123134 0.209 Uiso 1 1 calc R U . . .
H48 H 0.498246 0.478929 0.141850 0.209 Uiso 1 1 calc R U . . .
H49 H 0.515728 0.566673 0.196031 0.209 Uiso 1 1 calc R U . . .
F9 F 0.3095(9) -0.2058(10) 0.6221(7) 0.075(4) Uani 0.516(13) 1 d D U P B -1
F10 F 0.2415(16) -0.3439(10) 0.5931(12) 0.082(5) Uani 0.516(13) 1 d D U P B -1
F11 F 0.145(2) -0.250(2) 0.6973(8) 0.095(9) Uani 0.516(13) 1 d D U P B -1
C54 C 0.611(3) 0.107(4) 0.053(2) 0.114(12) Uani 0.392(15) 1 d D U P C -2
C55 C 0.771(4) -0.013(4) -0.008(3) 0.120(12) Uani 0.392(15) 1 d . U P C -2
C56 C 0.667(4) 0.111(3) 0.118(2) 0.080(10) Uani 0.392(15) 1 d . U P C -2
C57 C 0.676(4) 0.046(4) -0.009(3) 0.130(14) Uani 0.392(15) 1 d . U P C -2
H63 H 0.651830 0.047117 -0.054953 0.156 Uiso 0.392(15) 1 calc R U P C -2
C59 C 0.423(3) 0.039(2) 0.093(2) 0.103(10) Uani 0.5 1 d D U P A 2
H73 H 0.460810 0.101145 0.066475 0.155 Uiso 0.5 1 calc R U P A 2
H74 H 0.354684 0.035723 0.077003 0.155 Uiso 0.5 1 calc R U P A 2
H75 H 0.473600 -0.024021 0.076829 0.155 Uiso 0.5 1 calc R U P A 2
C60 C 0.837(5) -0.077(5) -0.076(3) 0.127(15) Uani 0.392(15) 1 d . U P C -2
H80 H 0.902871 -0.113915 -0.063036 0.191 Uiso 0.392(15) 1 calc R U P C -2
H81 H 0.790635 -0.127437 -0.086444 0.191 Uiso 0.392(15) 1 calc R U P C -2
H82 H 0.862468 -0.030080 -0.122971 0.191 Uiso 0.392(15) 1 calc R U P C -2
C61 C 0.809(5) 0.010(4) 0.054(4) 0.097(14) Uani 0.392(15) 1 d . U P C -2
H70 H 0.879923 -0.027336 0.052563 0.117 Uiso 0.392(15) 1 calc R U P C -2
C62 C 0.508(4) 0.175(5) 0.047(3) 0.150(18) Uani 0.392(15) 1 d D U P C -2
H76 H 0.473614 0.211557 0.095738 0.224 Uiso 0.392(15) 1 calc R U P C -2
H77 H 0.528511 0.226818 0.002319 0.224 Uiso 0.392(15) 1 calc R U P C -2
H78 H 0.453576 0.130994 0.037176 0.224 Uiso 0.392(15) 1 calc R U P C -2
H79 H 0.37(3) -0.02(2) 0.190(6) 0.224 Uiso 0.5 1 d D U P . .

loop_
_atom_site_aniso_label
_atom_site_aniso_U_11
_atom_site_aniso_U_22
_atom_site_aniso_U_33
_atom_site_aniso_U_23
_atom_site_aniso_U_13
_atom_site_aniso_U_12
Fe1 0.0311(6) 0.0197(5) 0.0266(6) -0.0019(4) -0.0078(4) 0.0027(4)
N1 0.037(4) 0.021(3) 0.030(3) -0.003(2) -0.015(3) 0.003(2)
N2 0.058(5) 0.025(3) 0.029(3) -0.008(2) -0.017(3) 0.006(3)
N3 0.037(4) 0.030(3) 0.027(3) 0.006(2) -0.010(3) 0.002(3)
N4 0.053(5) 0.045(4) 0.036(4) -0.012(3) -0.019(3) 0.022(3)
N5 0.070(6) 0.068(5) 0.047(5) -0.027(4) -0.035(4) 0.028(4)
N6 0.032(3) 0.026(3) 0.023(3) -0.005(2) -0.007(3) 0.004(2)
N7 0.044(4) 0.026(3) 0.028(3) 0.005(2) -0.007(3) 0.015(3)
N8 0.033(3) 0.027(3) 0.020(3) 0.000(2) -0.002(3) 0.012(2)
N9 0.027(3) 0.030(3) 0.038(4) 0.005(3) -0.002(3) 0.010(3)
N10 0.042(4) 0.030(3) 0.044(4) 0.011(3) 0.005(3) 0.006(3)
O1 0.087(12) 0.127(15) 0.113(14) -0.069(12) -0.041(11) -0.046(11)
O2 0.118(9) 0.106(8) 0.163(11) -0.059(7) 0.081(8) -0.064(7)
O3 0.098(8) 0.072(6) 0.152(10) 0.006(6) -0.016(7) 0.001(5)
O4 0.092(7) 0.090(6) 0.113(8) -0.001(6) -0.050(6) -0.014(5)
B1 0.076(8) 0.045(5) 0.049(6) 0.010(5) -0.018(6) 0.024(5)
B2 0.125(17) 0.30(3) 0.065(12) 0.041(15) -0.033(11) -0.096(19)
F1 0.080(12) 0.097(14) 0.110(12) 0.025(11) 0.011(11) 0.039(10)
F2 0.080(4) 0.045(3) 0.072(4) 0.019(3) -0.032(3) -0.003(3)
F3 0.139(12) 0.057(7) 0.043(7) 0.013(5) -0.029(7) -0.060(8)
F4 0.106(15) 0.056(10) 0.068(11) -0.014(8) -0.055(10) -0.011(9)
F5 0.226(15) 0.38(2) 0.167(12) 0.138(14) -0.140(12) -0.146(15)
F6 0.199(15) 0.33(2) 0.211(17) -0.168(17) -0.022(13) 0.036(15)
F7 0.210(15) 0.39(2) 0.178(13) 0.074(15) -0.112(12) -0.142(16)
F8 0.182(12) 0.38(2) 0.086(8) 0.018(10) 0.006(8) 0.124(14)
C1 0.034(4) 0.025(3) 0.022(3) -0.001(3) -0.006(3) 0.011(3)
C2 0.034(4) 0.028(4) 0.038(4) 0.002(3) -0.004(3) 0.008(3)
C3 0.035(5) 0.042(4) 0.047(5) 0.012(4) -0.007(4) 0.007(4)
C4 0.041(5) 0.052(5) 0.033(4) 0.002(4) 0.002(4) 0.024(4)
C5 0.063(6) 0.035(4) 0.023(4) -0.005(3) -0.007(4) 0.019(4)
C6 0.047(5) 0.028(4) 0.027(4) -0.002(3) -0.008(3) 0.014(3)
C7 0.046(5) 0.021(3) 0.028(4) 0.003(3) -0.016(3) 0.006(3)
C8 0.041(5) 0.026(3) 0.036(4) 0.005(3) -0.019(4) -0.002(3)
C9 0.063(6) 0.033(4) 0.048(5) 0.003(3) -0.029(5) -0.011(4)
C10 0.067(7) 0.041(5) 0.071(7) 0.007(4) -0.039(6) -0.018(5)
C11 0.042(5) 0.054(5) 0.049(5) 0.010(4) -0.019(4) -0.012(4)
C12 0.039(5) 0.043(4) 0.029(4) 0.008(3) -0.011(4) 0.009(3)
C13 0.036(5) 0.049(5) 0.029(4) 0.005(3) -0.012(3) 0.002(4)
C14 0.040(5) 0.095(8) 0.038(5) 0.001(5) -0.008(4) 0.013(5)
C15 0.037(6) 0.093(8) 0.042(5) -0.011(5) -0.012(4) 0.020(5)
C16 0.034(8) 0.040(8) 0.029(8) -0.003(6) -0.004(6) -0.001(6)
C17 0.070(7) 0.062(6) 0.044(5) -0.016(4) -0.006(5) 0.024(5)
C18 0.024(10) 0.084(14) 0.053(14) -0.032(10) 0.007(9) 0.010(8)
C19 0.042(9) 0.077(11) 0.032(8) -0.011(7) -0.002(7) -0.018(8)
C20 0.026(7) 0.080(11) 0.035(8) -0.022(7) -0.005(6) -0.004(7)
C21 0.030(7) 0.055(8) 0.036(7) -0.001(6) -0.019(6) 0.004(6)
C22 0.089(9) 0.060(6) 0.045(6) 0.003(5) -0.004(6) 0.038(6)
C23 0.076(14) 0.110(17) 0.038(10) -0.040(10) -0.008(9) 0.010(12)
C24 0.035(8) 0.067(10) 0.047(9) -0.001(7) -0.017(7) 0.007(7)
C25 0.033(4) 0.036(4) 0.023(4) -0.006(3) -0.011(3) 0.014(3)
C26 0.042(5) 0.040(4) 0.049(5) -0.015(4) -0.022(4) 0.010(4)
C27 0.057(6) 0.059(6) 0.049(5) -0.025(4) -0.028(5) 0.022(5)
C28 0.072(7) 0.068(6) 0.028(5) -0.014(4) -0.021(5) 0.037(5)
C29 0.063(6) 0.050(5) 0.025(4) -0.007(3) -0.012(4) 0.031(5)
C30 0.045(5) 0.034(4) 0.022(4) -0.002(3) -0.005(3) 0.018(3)
C31 0.036(4) 0.022(3) 0.027(4) 0.000(3) -0.006(3) 0.009(3)
C32 0.034(4) 0.023(3) 0.031(4) -0.004(3) -0.009(3) 0.005(3)
C33 0.044(5) 0.025(4) 0.042(5) 0.001(3) -0.011(4) -0.001(3)
C34 0.043(5) 0.032(4) 0.043(5) -0.001(3) -0.014(4) -0.004(3)
C35 0.044(5) 0.037(4) 0.044(5) -0.001(3) -0.019(4) 0.001(4)
C36 0.031(4) 0.028(4) 0.034(4) -0.005(3) -0.005(3) 0.005(3)
C37 0.036(4) 0.034(4) 0.028(4) 0.002(3) -0.002(3) 0.007(3)
C38 0.043(5) 0.050(5) 0.031(4) 0.001(3) -0.010(4) 0.010(4)
C39 0.037(5) 0.052(5) 0.030(4) 0.004(4) -0.004(4) 0.014(4)
C40 0.063(6) 0.056(6) 0.039(5) 0.013(4) -0.010(5) 0.005(5)
C41 0.066(7) 0.067(6) 0.045(6) 0.015(5) -0.010(5) 0.000(5)
C42 0.078(8) 0.100(9) 0.038(6) 0.026(6) -0.015(5) -0.021(7)
C43 0.075(8) 0.074(8) 0.081(8) 0.032(6) -0.033(7) -0.006(6)
C44 0.079(8) 0.060(6) 0.077(8) 0.027(6) -0.025(6) 0.009(6)
C45 0.064(7) 0.057(6) 0.063(7) 0.025(5) -0.019(5) 0.007(5)
C46 0.079(9) 0.089(9) 0.055(7) 0.017(6) 0.010(6) 0.005(7)
C47 0.090(10) 0.100(10) 0.073(8) 0.038(7) -0.037(7) -0.006(8)
C48 0.060(7) 0.075(7) 0.070(7) 0.022(6) -0.009(6) 0.025(6)
C49 0.072(8) 0.046(6) 0.079(8) 0.000(5) -0.020(6) 0.002(5)
C50 0.090(10) 0.062(7) 0.132(13) 0.037(8) -0.055(9) -0.001(7)
C51 0.082(10) 0.095(10) 0.128(14) -0.029(9) -0.040(9) -0.009(8)
C52 0.157(19) 0.20(2) 0.123(15) 0.024(15) -0.090(15) -0.079(17)
C53 0.19(2) 0.139(16) 0.094(12) 0.049(11) -0.034(13) -0.063(15)
F9 0.056(7) 0.094(9) 0.073(8) 0.038(7) -0.026(6) -0.013(6)
F10 0.134(14) 0.033(6) 0.108(12) -0.025(7) -0.080(11) 0.009(8)
F11 0.112(16) 0.109(19) 0.052(10) 0.023(9) -0.005(10) -0.028(13)
C54 0.13(2) 0.15(3) 0.065(17) -0.043(17) -0.032(16) 0.04(2)
C55 0.13(3) 0.13(3) 0.082(19) -0.041(19) -0.009(19) 0.03(2)
C56 0.09(2) 0.11(2) 0.040(16) -0.038(17) -0.024(15) 0.044(18)
C57 0.14(3) 0.16(3) 0.08(2) -0.05(2) -0.03(2) 0.04(2)
C59 0.11(2) 0.074(16) 0.14(2) -0.005(16) -0.039(19) -0.064(16)
C60 0.13(3) 0.16(3) 0.09(2) -0.05(2) -0.01(2) 0.04(3)
C61 0.09(3) 0.12(3) 0.06(2) -0.020(18) 0.00(2) 0.04(2)
C62 0.16(3) 0.18(4) 0.10(3) -0.03(3) -0.05(2) 0.09(3)

loop_
_atom_type_symbol
_atom_type_description
_atom_type_scat_dispersion_real
_atom_type_scat_dispersion_imag
_atom_type_scat_source
C C 0.0033 0.0016 'International Tables Vol C Tables 4.2.6.8 and 6.1.1.4'
H H 0.0000 0.0000 'International Tables Vol C Tables 4.2.6.8 and 6.1.1.4'
B B 0.0013 0.0007 'International Tables Vol C Tables 4.2.6.8 and 6.1.1.4'
F F 0.0171 0.0103 'International Tables Vol C Tables 4.2.6.8 and 6.1.1.4'
Fe Fe 0.3463 0.8444 'International Tables Vol C Tables 4.2.6.8 and 6.1.1.4'
N N 0.0061 0.0033 'International Tables Vol C Tables 4.2.6.8 and 6.1.1.4'
O O 0.0106 0.0060 'International Tables Vol C Tables 4.2.6.8 and 6.1.1.4'

loop_
_geom_angle_atom_site_label_1
_geom_angle_atom_site_label_2
_geom_angle_atom_site_label_3
_geom_angle
N8 Fe1 N3 174.4(2)
N8 Fe1 N1 99.2(2)
N3 Fe1 N1 76.3(2)
N8 Fe1 N6 76.1(2)
N3 Fe1 N6 100.2(2)
N1 Fe1 N6 88.7(2)
N8 Fe1 N9 74.5(2)
N3 Fe1 N9 109.2(2)
N1 Fe1 N9 96.8(2)
N6 Fe1 N9 150.6(2)
N8 Fe1 N4 110.8(3)
N3 Fe1 N4 73.7(3)
N1 Fe1 N4 150.0(3)
N6 Fe1 N4 98.4(2)
N9 Fe1 N4 91.2(3)
C7 N1 C1 105.0(6)
C7 N1 Fe1 113.3(5)
C1 N1 Fe1 141.4(5)
C7 N2 C6 108.4(6)
C7 N2 H51 125.8
C6 N2 H51 125.8
C12 N3 C8 119.1(7)
C12 N3 Fe1 121.7(5)
C8 N3 Fe1 119.2(5)
C13 N4 N5 103.8(8)
C13 N4 Fe1 116.5(5)
N5 N4 Fe1 139.6(7)
C15 N5 N4 111.3(9)
C15 N5 H52 124.3
N4 N5 H52 124.3
C31 N6 C25 105.9(6)
C31 N6 Fe1 112.9(5)
C25 N6 Fe1 140.9(5)
C31 N7 C30 108.1(7)
C31 N7 H53 125.9
C30 N7 H53 125.9
C32 N8 C36 119.2(7)
C32 N8 Fe1 120.1(5)
C36 N8 Fe1 120.6(5)
C37 N9 N10 102.9(7)
C37 N9 Fe1 116.7(5)
N10 N9 Fe1 140.4(6)
C39 N10 N9 114.2(7)
C39 N10 H54 122.9
N9 N10 H54 122.9
C59 O1 H79 100(8)
C53 O2 H71 109.5
C49 O4 C51 115.8(11)
F10 B1 F4 129.5(16)
F10 B1 F1 30.2(11)
F4 B1 F1 127.8(17)
F10 B1 F11 116.5(16)
F4 B1 F11 21.1(16)
F1 B1 F11 127.4(19)
F10 B1 F2 117.9(12)
F4 B1 F2 111.7(13)
F1 B1 F2 115.0(12)
F11 B1 F2 117.5(15)
F10 B1 F9 100.6(11)
F4 B1 F9 81.1(13)
F1 B1 F9 71.0(13)
F11 B1 F9 100.2(14)
F2 B1 F9 97.7(8)
F10 B1 F3 67.7(11)
F4 B1 F3 99.1(12)
F1 B1 F3 97.9(13)
F11 B1 F3 78.4(13)
F2 B1 F3 96.0(8)
F9 B1 F3 165.1(9)
F6 B2 F8 103.5(15)
F6 B2 F7 109.0(18)
F8 B2 F7 108.7(15)
F6 B2 F5 114.0(16)
F8 B2 F5 109.4(16)
F7 B2 F5 111.8(15)
F10 F1 B1 73.4(18)
F10 F1 F9 132(2)
B1 F1 F9 60.4(10)
B1 F3 F10 48.8(6)
N1 C1 C2 130.2(6)
N1 C1 C6 109.5(7)
C2 C1 C6 120.3(7)
C3 C2 C1 118.2(8)
C3 C2 H1 120.9
C1 C2 H1 120.9
C2 C3 C4 120.6(9)
C2 C3 H2 119.7
C4 C3 H2 119.7
C5 C4 C3 122.3(8)
C5 C4 H3 118.8
C3 C4 H3 118.8
C4 C5 C6 116.8(8)
C4 C5 H4 121.6
C6 C5 H4 121.6
N2 C6 C5 133.4(8)
N2 C6 C1 104.8(6)
C5 C6 C1 121.8(8)
N2 C7 N1 112.3(7)
N2 C7 C8 128.0(7)
N1 C7 C8 119.7(7)
N3 C8 C9 120.9(8)
N3 C8 C7 111.4(6)
C9 C8 C7 127.7(8)
C10 C9 C8 120.1(9)
C10 C9 H5 120.0
C8 C9 H5 120.0
C9 C10 C11 119.9(8)
C9 C10 H6 120.0
C11 C10 H6 120.0
C12 C11 C10 116.8(8)
C12 C11 H7 121.6
C10 C11 H7 121.6
N3 C12 C11 123.2(8)
N3 C12 C13 112.0(7)
C11 C12 C13 124.8(8)
N4 C13 C14 112.1(9)
N4 C13 C12 116.1(7)
C14 C13 C12 131.7(9)
C15 C14 C13 105.6(10)
C15 C14 H8 127.2
C13 C14 H8 127.2
C14 C15 N5 107.1(9)
C14 C15 C16 126.8(11)
N5 C15 C16 125.9(11)
C14 C15 C56 150.9(19)
N5 C15 C56 101.0(19)
C16 C15 C56 27.3(16)
C56 C16 C21 109(4)
C56 C16 C17 69(4)
C21 C16 C17 122.2(14)
C56 C16 C15 84(4)
C21 C16 C15 120.7(14)
C17 C16 C15 116.5(13)
C56 C16 C54 58(4)
C21 C16 C54 51.5(17)
C17 C16 C54 104.5(16)
C15 C16 C54 107.2(16)
C61 C17 C56 109(4)
C61 C17 C18 17(3)
C56 C17 C18 120(2)
C61 C17 C16 114(3)
C56 C17 C16 29.7(19)
C18 C17 C16 116.3(18)
C61 C17 C22 123(3)
C56 C17 C22 115.2(17)
C18 C17 C22 120.9(16)
C16 C17 C22 122.2(10)
C19 C18 C17 119(2)
C19 C18 C55 45(2)
C17 C18 C55 113(2)
C19 C18 H55 120.5
C17 C18 H55 120.5
C55 C18 H55 108.4
C55 C19 C20 105(3)
C55 C19 C18 73(3)
C20 C19 C18 122.9(17)
C55 C19 C23 91(2)
C20 C19 C23 121.2(16)
C18 C19 C23 115.8(19)
C55 C19 C61 60(3)
C20 C19 C61 116(3)
C18 C19 C61 16(3)
C23 C19 C61 121(3)
C55 C19 C57 48(3)
C20 C19 C57 56.5(18)
C18 C19 C57 100.6(19)
C23 C19 C57 113.6(19)
C61 C19 C57 85(3)
C55 C19 C60 51(3)
C20 C19 C60 125(2)
C18 C19 C60 99(2)
C23 C19 C60 39.1(16)
C61 C19 C60 95(3)
C57 C19 C60 84(2)
C19 C20 C21 119.2(14)
C19 C20 C57 75(2)
C21 C20 C57 86.8(18)
C19 C20 C55 33.4(16)
C21 C20 C55 107.4(16)
C57 C20 C55 42(2)
C19 C20 C54 101.6(15)
C21 C20 C54 43.6(13)
C57 C20 C54 43.3(19)
C55 C20 C54 73.8(18)
C19 C20 H56 120.4
C21 C20 H56 120.4
C57 C20 H56 107.9
C55 C20 H56 122.0
C54 C20 H56 121.2
C16 C21 C20 120.1(14)
C16 C21 C54 78.2(17)
C20 C21 C54 93.3(17)
C16 C21 C24 121.2(13)
C20 C21 C24 118.7(13)
C54 C21 C24 98.8(17)
C16 C21 C56 23.0(16)
C20 C21 C56 114.1(16)
C54 C21 C56 55(2)
C24 C21 C56 122.0(16)
C16 C21 C57 98.3(17)
C20 C21 C57 49.6(15)
C54 C21 C57 43.8(19)
C24 C21 C57 119.7(18)
C56 C21 C57 79(2)
C17 C22 H11 109.5
C17 C22 H12 109.5
H11 C22 H12 109.5
C17 C22 H13 109.5
H11 C22 H13 109.5
H12 C22 H13 109.5
C60 C23 C19 89(2)
C60 C23 C55 52(2)
C19 C23 C55 36.8(15)
C60 C23 H57 57.8
C19 C23 H57 109.4
C55 C23 H57 87.2
C60 C23 H58 161.3
C19 C23 H58 109.5
C55 C23 H58 146.1
H57 C23 H58 109.5
C60 C23 H59 67.1
C19 C23 H59 109.5
C55 C23 H59 91.1
H57 C23 H59 109.5
H58 C23 H59 109.5
C21 C24 C62 81.6(14)
C21 C24 H60 109.5
C62 C24 H60 40.8
C21 C24 H61 109.5
C62 C24 H61 92.5
H60 C24 H61 109.5
C21 C24 H62 109.5
C62 C24 H62 149.1
H60 C24 H62 109.5
H61 C24 H62 109.5
N6 C25 C26 130.6(7)
N6 C25 C30 109.1(7)
C26 C25 C30 120.2(7)
C27 C26 C25 117.7(9)
C27 C26 H20 121.1
C25 C26 H20 121.1
C26 C27 C28 120.3(9)
C26 C27 H21 119.9
C28 C27 H21 119.9
C29 C28 C27 121.5(8)
C29 C28 H22 119.2
C27 C28 H22 119.2
C28 C29 C30 118.3(9)
C28 C29 H23 120.8
C30 C29 H23 120.8
C29 C30 N7 133.3(8)
C29 C30 C25 121.9(9)
N7 C30 C25 104.8(6)
N6 C31 N7 112.0(7)
N6 C31 C32 120.4(6)
N7 C31 C32 127.7(7)
N8 C32 C33 122.4(7)
N8 C32 C31 110.4(6)
C33 C32 C31 127.3(7)
C32 C33 C34 117.9(7)
C32 C33 H24 121.1
C34 C33 H24 121.1
C35 C34 C33 120.7(8)
C35 C34 H25 119.6
C33 C34 H25 119.6
C34 C35 C36 118.2(8)
C34 C35 H26 120.9
C36 C35 H26 120.9
N8 C36 C35 121.6(7)
N8 C36 C37 112.6(7)
C35 C36 C37 125.8(8)
N9 C37 C38 111.1(7)
N9 C37 C36 115.7(7)
C38 C37 C36 133.2(8)
C39 C38 C37 105.7(8)
C39 C38 H27 127.1
C37 C38 H27 127.1
N10 C39 C38 106.1(7)
N10 C39 C40 122.7(9)
C38 C39 C40 131.2(9)
C41 C40 C45 118.6(9)
C41 C40 C39 121.0(9)
C45 C40 C39 120.3(8)
C40 C41 C42 119.0(10)
C40 C41 C46 120.2(9)
C42 C41 C46 120.8(10)
C43 C42 C41 121.7(10)
C43 C42 H28 119.2
C41 C42 H28 119.2
C42 C43 C44 119.0(10)
C42 C43 C47 120.2(11)
C44 C43 C47 120.8(12)
C45 C44 C43 121.1(11)
C45 C44 H29 119.4
C43 C44 H29 119.4
C44 C45 C40 120.5(10)
C44 C45 C48 118.3(10)
C40 C45 C48 121.2(8)
C41 C46 H30 109.5
C41 C46 H31 109.5
H30 C46 H31 109.5
C41 C46 H32 109.5
H30 C46 H32 109.5
H31 C46 H32 109.5
C43 C47 H33 109.5
C43 C47 H34 109.5
H33 C47 H34 109.5
C43 C47 H35 109.5
H33 C47 H35 109.5
H34 C47 H35 109.5
C45 C48 H36 109.5
C45 C48 H37 109.5
H36 C48 H37 109.5
C45 C48 H38 109.5
H36 C48 H38 109.5
H37 C48 H38 109.5
O3 C49 O4 122.9(13)
O3 C49 C50 128.5(13)
O4 C49 C50 108.1(11)
C49 C50 H39 109.5
C49 C50 H40 109.5
H39 C50 H40 109.5
C49 C50 H41 109.5
H39 C50 H41 109.5
H40 C50 H41 109.5
C52 C51 O4 109.0(14)
C52 C51 H42 109.9
O4 C51 H42 109.9
C52 C51 H43 109.9
O4 C51 H43 109.9
H42 C51 H43 108.3
C51 C52 H44 109.5
C51 C52 H45 109.5
H44 C52 H45 109.5
C51 C52 H46 109.5
H44 C52 H46 109.5
H45 C52 H46 109.5
O2 C53 H47 109.5
O2 C53 H48 109.5
H47 C53 H48 109.5
O2 C53 H49 109.5
H47 C53 H49 109.5
H48 C53 H49 109.5
B1 F9 F1 48.5(7)
F1 F10 B1 76.4(17)
F1 F10 F3 140(2)
B1 F10 F3 63.5(9)
C57 C54 C21 92(3)
C57 C54 C56 112(3)
C21 C54 C56 74(3)
C57 C54 C62 121(4)
C21 C54 C62 94(4)
C56 C54 C62 125(3)
C57 C54 C16 111(3)
C21 C54 C16 50.3(17)
C56 C54 C16 24.2(18)
C62 C54 C16 117(3)
C57 C54 C20 49(2)
C21 C54 C20 43.2(14)
C56 C54 C20 96(3)
C62 C54 C20 112(3)
C16 C54 C20 78(2)
C19 C55 C57 92(4)
C19 C55 C61 74(3)
C57 C55 C61 112(4)
C19 C55 C60 92(4)
C57 C55 C60 123(5)
C61 C55 C60 124(5)
C19 C55 C18 61(3)
C57 C55 C18 118(4)
C61 C55 C18 15(2)
C60 C55 C18 114(4)
C19 C55 C23 53(2)
C57 C55 C23 116(3)
C61 C55 C23 106(3)
C60 C55 C23 39(3)
C18 C55 C23 91(3)
C19 C55 C20 41.6(19)
C57 C55 C20 50(3)
C61 C55 C20 91(2)
C60 C55 C20 113(3)
C18 C55 C20 86(3)
C23 C55 C20 80(2)
C16 C56 C17 81(4)
C16 C56 C54 98(5)
C17 C56 C54 124(3)
C16 C56 C15 69(4)
C17 C56 C15 115(3)
C54 C56 C15 116(3)
C16 C56 C21 48(3)
C17 C56 C21 104(3)
C54 C56 C21 50(2)
C15 C56 C21 96(2)
C55 C57 C54 125(4)
C55 C57 C20 88(3)
C54 C57 C20 88(3)
C55 C57 C19 40(2)
C54 C57 C19 114(4)
C20 C57 C19 48.2(17)
C55 C57 C21 109(4)
C54 C57 C21 44(2)
C20 C57 C21 43.6(14)
C19 C57 C21 78(2)
C55 C57 H63 117.7
C54 C57 H63 117.7
C20 C57 H63 95.0
C19 C57 H63 113.2
C21 C57 H63 115.1
O1 C59 H73 109.5
O1 C59 H74 109.5
H73 C59 H74 109.5
O1 C59 H75 109.5
H73 C59 H75 109.5
H74 C59 H75 109.5
C23 C60 C55 89(4)
C23 C60 C19 52(2)
C55 C60 C19 37(2)
C23 C60 H80 88.1
C55 C60 H80 109.5
C19 C60 H80 103.5
C23 C60 H81 147.3
C55 C60 H81 109.5
C19 C60 H81 140.4
H80 C60 H81 109.5
C23 C60 H82 37.8
C55 C60 H82 109.5
C19 C60 H82 78.4
H80 C60 H82 109.5
H81 C60 H82 109.5
C17 C61 C55 136(5)
C17 C61 C19 121(3)
C55 C61 C19 46(3)
C17 C61 H70 112.1
C55 C61 H70 112.1
C19 C61 H70 104.4
C54 C62 C24 85(3)
C54 C62 H76 109.5
C24 C62 H76 84.8
C54 C62 H77 109.5
C24 C62 H77 44.0
H76 C62 H77 109.5
C54 C62 H78 109.5
C24 C62 H78 153.4
H76 C62 H78 109.5
H77 C62 H78 109.5

loop_
_geom_bond_atom_site_label_1
_geom_bond_atom_site_label_2
_geom_bond_distance
Fe1 N8 2.081(7)
Fe1 N3 2.089(7)
Fe1 N1 2.132(6)
Fe1 N6 2.140(6)
Fe1 N9 2.162(7)
Fe1 N4 2.168(7)
N1 C7 1.335(10)
N1 C1 1.374(10)
N2 C7 1.335(10)
N2 C6 1.366(11)
N2 H51 0.8800
N3 C12 1.340(10)
N3 C8 1.343(10)
N4 C13 1.341(11)
N4 N5 1.370(10)
N5 C15 1.363(14)
N5 H52 0.8800
N6 C31 1.339(9)
N6 C25 1.373(9)
N7 C31 1.341(9)
N7 C30 1.383(11)
N7 H53 0.8800
N8 C32 1.349(9)
N8 C36 1.362(10)
N9 C37 1.346(11)
N9 N10 1.363(9)
N10 C39 1.320(12)
N10 H54 0.8800
O1 C59 1.37(4)
O1 H79 0.96(15)
O2 C53 1.40(2)
O2 H71 0.8400
O3 C49 1.151(14)
O4 C49 1.363(15)
O4 C51 1.462(16)
B1 F10 1.308(13)
B1 F4 1.325(15)
B1 F1 1.326(14)
B1 F11 1.329(15)
B1 F2 1.367(9)
B1 F9 1.539(13)
B1 F3 1.557(13)
B2 F6 1.348(17)
B2 F8 1.360(15)
B2 F7 1.374(15)
B2 F5 1.390(16)
F1 F10 0.69(3)
F1 F9 1.67(3)
F3 F10 1.61(2)
C1 C2 1.400(11)
C1 C6 1.411(10)
C2 C3 1.381(11)
C2 H1 0.9500
C3 C4 1.411(13)
C3 H2 0.9500
C4 C5 1.379(14)
C4 H3 0.9500
C5 C6 1.394(12)
C5 H4 0.9500
C7 C8 1.455(11)
C8 C9 1.383(11)
C9 C10 1.351(14)
C9 H5 0.9500
C10 C11 1.412(14)
C10 H6 0.9500
C11 C12 1.378(12)
C11 H7 0.9500
C12 C13 1.462(12)
C13 C14 1.385(12)
C14 C15 1.360(16)
C14 H8 0.9500
C15 C16 1.48(2)
C15 C56 1.58(4)
C16 C56 0.73(4)
C16 C21 1.38(2)
C16 C17 1.45(2)
C16 C54 1.76(5)
C17 C61 1.30(8)
C17 C56 1.38(4)
C17 C18 1.44(3)
C17 C22 1.460(15)
C18 C19 1.41(4)
C18 C55 1.54(7)
C18 H55 0.9500
C19 C55 1.14(5)
C19 C20 1.38(2)
C19 C23 1.52(2)
C19 C61 1.53(7)
C19 C57 1.79(5)
C19 C60 1.92(5)
C20 C21 1.397(19)
C20 C57 1.54(5)
C20 C55 2.01(5)
C20 C54 2.04(5)
C20 H56 0.9500
C21 C54 1.41(5)
C21 C24 1.514(19)
C21 C56 1.76(4)
C21 C57 2.02(5)
C22 H11 0.9800
C22 H12 0.9800
C22 H13 0.9800
C23 C60 1.21(6)
C23 C55 1.91(5)
C23 H57 0.9800
C23 H58 0.9800
C23 H59 0.9800
C24 C62 1.75(7)
C24 H60 0.9800
C24 H61 0.9800
C24 H62 0.9800
C25 C26 1.401(12)
C25 C30 1.418(11)
C26 C27 1.385(12)
C26 H20 0.9500
C27 C28 1.435(15)
C27 H21 0.9500
C28 C29 1.360(15)
C28 H22 0.9500
C29 C30 1.365(11)
C29 H23 0.9500
C31 C32 1.454(11)
C32 C33 1.365(11)
C33 C34 1.406(12)
C33 H24 0.9500
C34 C35 1.371(11)
C34 H25 0.9500
C35 C36 1.385(11)
C35 H26 0.9500
C36 C37 1.463(10)
C37 C38 1.395(11)
C38 C39 1.372(13)
C38 H27 0.9500
C39 C40 1.485(12)
C40 C41 1.389(14)
C40 C45 1.413(14)
C41 C42 1.413(14)
C41 C46 1.500(16)
C42 C43 1.367(18)
C42 H28 0.9500
C43 C44 1.376(17)
C43 C47 1.513(15)
C44 C45 1.375(13)
C44 H29 0.9500
C45 C48 1.487(15)
C46 H30 0.9800
C46 H31 0.9800
C46 H32 0.9800
C47 H33 0.9800
C47 H34 0.9800
C47 H35 0.9800
C48 H36 0.9800
C48 H37 0.9800
C48 H38 0.9800
C49 C50 1.463(18)
C50 H39 0.9800
C50 H40 0.9800
C50 H41 0.9800
C51 C52 1.44(2)
C51 H42 0.9900
C51 H43 0.9900
C52 H44 0.9800
C52 H45 0.9800
C52 H46 0.9800
C53 H47 0.9800
C53 H48 0.9800
C53 H49 0.9800
C54 C57 1.40(5)
C54 C56 1.51(5)
C54 C62 1.52(2)
C55 C57 1.34(6)
C55 C61 1.38(9)
C55 C60 1.50(5)
C57 H63 0.9500
C59 H73 0.9800
C59 H74 0.9800
C59 H75 0.9800
C60 H80 0.9800
C60 H81 0.9800
C60 H82 0.9800
C61 H70 0.9500
C62 H76 0.9800
C62 H77 0.9800
C62 H78 0.9800

loop_
_geom_torsion_atom_site_label_1
_geom_torsion_atom_site_label_2
_geom_torsion_atom_site_label_3
_geom_torsion_atom_site_label_4
_geom_torsion
C13 N4 N5 C15 -0.9(9)
Fe1 N4 N5 C15 176.0(7)
C37 N9 N10 C39 0.8(8)
Fe1 N9 N10 C39 -176.4(6)
F4 B1 F1 F10 105(4)
F11 B1 F1 F10 79(4)
F2 B1 F1 F10 -103(3)
F9 B1 F1 F10 167(4)
F3 B1 F1 F10 -3(3)
F10 B1 F1 F9 -167(4)
F4 B1 F1 F9 -61.8(19)
F11 B1 F1 F9 -88(2)
F2 B1 F1 F9 89.8(12)
F3 B1 F1 F9 -169.8(9)
F4 B1 F3 F10 -129.1(17)
F1 B1 F3 F10 1.4(19)
F11 B1 F3 F10 -125.3(17)
F2 B1 F3 F10 117.8(12)
F9 B1 F3 F10 -39(4)
C7 N1 C1 C2 179.3(7)
Fe1 N1 C1 C2 -7.1(13)
C7 N1 C1 C6 0.6(8)
Fe1 N1 C1 C6 174.2(6)
N1 C1 C2 C3 -178.6(7)
C6 C1 C2 C3 0.0(11)
C1 C2 C3 C4 -0.1(12)
C2 C3 C4 C5 0.6(13)
C3 C4 C5 C6 -1.0(12)
C7 N2 C6 C5 -178.7(8)
C7 N2 C6 C1 -0.2(8)
C4 C5 C6 N2 179.1(8)
C4 C5 C6 C1 0.9(11)
N1 C1 C6 N2 -0.2(8)
C2 C1 C6 N2 -179.1(6)
N1 C1 C6 C5 178.5(7)
C2 C1 C6 C5 -0.4(11)
C6 N2 C7 N1 0.7(8)
C6 N2 C7 C8 179.8(7)
C1 N1 C7 N2 -0.8(8)
Fe1 N1 C7 N2 -176.4(5)
C1 N1 C7 C8 180.0(6)
Fe1 N1 C7 C8 4.4(8)
C12 N3 C8 C9 0.2(11)
Fe1 N3 C8 C9 -179.5(6)
C12 N3 C8 C7 -178.6(6)
Fe1 N3 C8 C7 1.7(8)
N2 C7 C8 N3 176.9(7)
N1 C7 C8 N3 -4.0(9)
N2 C7 C8 C9 -1.9(13)
N1 C7 C8 C9 177.2(7)
N3 C8 C9 C10 0.3(12)
C7 C8 C9 C10 179.0(8)
C8 C9 C10 C11 -2.0(14)
C9 C10 C11 C12 2.9(13)
C8 N3 C12 C11 0.9(11)
Fe1 N3 C12 C11 -179.4(6)
C8 N3 C12 C13 -178.5(6)
Fe1 N3 C12 C13 1.2(8)
C10 C11 C12 N3 -2.4(12)
C10 C11 C12 C13 176.9(8)
N5 N4 C13 C14 0.1(9)
Fe1 N4 C13 C14 -177.7(6)
N5 N4 C13 C12 176.6(7)
Fe1 N4 C13 C12 -1.2(9)
N3 C12 C13 N4 0.0(10)
C11 C12 C13 N4 -179.3(8)
N3 C12 C13 C14 175.7(9)
C11 C12 C13 C14 -3.7(14)
N4 C13 C14 C15 0.8(11)
C12 C13 C14 C15 -175.1(9)
C13 C14 C15 N5 -1.3(11)
C13 C14 C15 C16 174.1(12)
C13 C14 C15 C56 -166(3)
N4 N5 C15 C14 1.4(11)
N4 N5 C15 C16 -174.0(11)
N4 N5 C15 C56 173.7(15)
C14 C15 C16 C56 158(4)
N5 C15 C16 C56 -27(4)
C14 C15 C16 C21 -93.0(18)
N5 C15 C16 C21 81.5(17)
C56 C15 C16 C21 108(5)
C14 C15 C16 C17 95.4(15)
N5 C15 C16 C17 -90.0(16)
C56 C15 C16 C17 -63(4)
C14 C15 C16 C54 -148.0(18)
N5 C15 C16 C54 27(2)
C56 C15 C16 C54 54(4)
C56 C16 C17 C61 86(4)
C21 C16 C17 C61 -14(3)
C15 C16 C17 C61 157(2)
C54 C16 C17 C61 39(3)
C21 C16 C17 C56 -100(4)
C15 C16 C17 C56 71(4)
C54 C16 C17 C56 -47(4)
C56 C16 C17 C18 104(4)
C21 C16 C17 C18 4(2)
C15 C16 C17 C18 175.8(15)
C54 C16 C17 C18 58(2)
C56 C16 C17 C22 -85(4)
C21 C16 C17 C22 175.1(13)
C15 C16 C17 C22 -13(2)
C54 C16 C17 C22 -131.5(19)
C61 C17 C18 C19 83(14)
C56 C17 C18 C19 30(4)
C16 C17 C18 C19 -4(3)
C22 C17 C18 C19 -174.9(16)
C61 C17 C18 C55 33(12)
C56 C17 C18 C55 -21(4)
C16 C17 C18 C55 -54(3)
C22 C17 C18 C55 135(3)
C17 C18 C19 C55 -94(3)
C17 C18 C19 C20 3(3)
C55 C18 C19 C20 97(3)
C17 C18 C19 C23 -176.2(18)
C55 C18 C19 C23 -82(3)
C17 C18 C19 C61 -63(11)
C55 C18 C19 C61 31(12)
C17 C18 C19 C57 -53(3)
C55 C18 C19 C57 41(3)
C17 C18 C19 C60 -139(2)
C55 C18 C19 C60 -45(3)
C55 C19 C20 C21 77(3)
C18 C19 C20 C21 -3(3)
C23 C19 C20 C21 176.8(16)
C61 C19 C20 C21 13(3)
C57 C19 C20 C21 78(2)
C60 C19 C20 C21 130(2)
C55 C19 C20 C57 -1(3)
C18 C19 C20 C57 -81(2)
C23 C19 C20 C57 99(2)
C61 C19 C20 C57 -64(3)
C60 C19 C20 C57 52(3)
C18 C19 C20 C55 -80(3)
C23 C19 C20 C55 100(3)
C61 C19 C20 C55 -64(3)
C57 C19 C20 C55 1(3)
C60 C19 C20 C55 53(3)
C55 C19 C20 C54 34(3)
C18 C19 C20 C54 -46(2)
C23 C19 C20 C54 134(2)
C61 C19 C20 C54 -30(3)
C57 C19 C20 C54 35(2)
C60 C19 C20 C54 87(3)
C56 C16 C21 C20 -81(4)
C17 C16 C21 C20 -4(2)
C15 C16 C21 C20 -175.0(13)
C54 C16 C21 C20 -87(2)
C56 C16 C21 C54 6(4)
C17 C16 C21 C54 83(2)
C15 C16 C21 C54 -88.1(19)
C56 C16 C21 C24 99(4)
C17 C16 C21 C24 176.2(13)
C15 C16 C21 C24 5(2)
C54 C16 C21 C24 93(2)
C17 C16 C21 C56 77(4)
C15 C16 C21 C56 -94(4)
C54 C16 C21 C56 -6(4)
C56 C16 C21 C57 -33(4)
C17 C16 C21 C57 44(2)
C15 C16 C21 C57 -127.2(19)
C54 C16 C21 C57 -39(2)
C19 C20 C21 C16 3(2)
C57 C20 C21 C16 74(2)
C55 C20 C21 C16 37(2)
C54 C20 C21 C16 78(2)
C19 C20 C21 C54 -75(2)
C57 C20 C21 C54 -4(2)
C55 C20 C21 C54 -41(2)
C19 C20 C21 C24 -177.1(14)
C57 C20 C21 C24 -106(2)
C55 C20 C21 C24 -143(2)
C54 C20 C21 C24 -102(2)
C19 C20 C21 C56 -22(2)
C57 C20 C21 C56 49(3)
C55 C20 C21 C56 12(3)
C54 C20 C21 C56 53(2)
C19 C20 C21 C57 -71(2)
C55 C20 C21 C57 -37(2)
C54 C20 C21 C57 4(2)
C55 C19 C23 C60 -1(4)
C20 C19 C23 C60 -109(3)
C18 C19 C23 C60 71(3)
C61 C19 C23 C60 54(4)
C57 C19 C23 C60 -45(4)
C20 C19 C23 C55 -108(3)
C18 C19 C23 C55 72(3)
C61 C19 C23 C55 55(4)
C57 C19 C23 C55 -44(3)
C60 C19 C23 C55 1(4)
C16 C21 C24 C62 -84(2)
C20 C21 C24 C62 97(2)
C54 C21 C24 C62 -2(2)
C56 C21 C24 C62 -57(3)
C57 C21 C24 C62 39(2)
C31 N6 C25 C26 178.3(7)
Fe1 N6 C25 C26 -8.0(13)
C31 N6 C25 C30 0.8(7)
Fe1 N6 C25 C30 174.5(5)
N6 C25 C26 C27 -178.7(7)
C30 C25 C26 C27 -1.3(11)
C25 C26 C27 C28 0.4(12)
C26 C27 C28 C29 0.5(13)
C27 C28 C29 C30 -0.5(12)
C28 C29 C30 N7 179.8(8)
C28 C29 C30 C25 -0.5(11)
C31 N7 C30 C29 -179.6(8)
C31 N7 C30 C25 0.8(8)
N6 C25 C30 C29 179.3(7)
C26 C25 C30 C29 1.5(11)
N6 C25 C30 N7 -1.0(8)
C26 C25 C30 N7 -178.8(6)
C25 N6 C31 N7 -0.3(8)
Fe1 N6 C31 N7 -176.0(4)
C25 N6 C31 C32 179.6(6)
Fe1 N6 C31 C32 3.9(8)
C30 N7 C31 N6 -0.3(8)
C30 N7 C31 C32 179.8(7)
C36 N8 C32 C33 0.5(10)
Fe1 N8 C32 C33 176.9(6)
C36 N8 C32 C31 -178.5(6)
Fe1 N8 C32 C31 -2.0(8)
N6 C31 C32 N8 -1.4(9)
N7 C31 C32 N8 178.4(7)
N6 C31 C32 C33 179.7(7)
N7 C31 C32 C33 -0.4(12)
N8 C32 C33 C34 0.6(11)
C31 C32 C33 C34 179.3(7)
C32 C33 C34 C35 -1.3(12)
C33 C34 C35 C36 1.1(12)
C32 N8 C36 C35 -0.7(10)
Fe1 N8 C36 C35 -177.2(6)
C32 N8 C36 C37 177.5(6)
Fe1 N8 C36 C37 1.0(8)
C34 C35 C36 N8 0.0(12)
C34 C35 C36 C37 -178.0(7)
N10 N9 C37 C38 -0.6(8)
Fe1 N9 C37 C38 177.3(5)
N10 N9 C37 C36 -179.5(6)
Fe1 N9 C37 C36 -1.6(8)
N8 C36 C37 N9 0.4(9)
C35 C36 C37 N9 178.5(7)
N8 C36 C37 C38 -178.2(8)
C35 C36 C37 C38 -0.1(14)
N9 C37 C38 C39 0.3(9)
C36 C37 C38 C39 178.9(8)
N9 N10 C39 C38 -0.6(9)
N9 N10 C39 C40 178.0(7)
C37 C38 C39 N10 0.2(9)
C37 C38 C39 C40 -178.2(9)
N10 C39 C40 C41 65.1(14)
C38 C39 C40 C41 -116.7(12)
N10 C39 C40 C45 -113.1(12)
C38 C39 C40 C45 65.1(15)
C45 C40 C41 C42 1.6(18)
C39 C40 C41 C42 -176.7(10)
C45 C40 C41 C46 -178.7(12)
C39 C40 C41 C46 3.1(18)
C40 C41 C42 C43 1.6(19)
C46 C41 C42 C43 -178.1(13)
C41 C42 C43 C44 -4(2)
C41 C42 C43 C47 177.4(12)
C42 C43 C44 C45 2(2)
C47 C43 C44 C45 -178.6(13)
C43 C44 C45 C40 1(2)
C43 C44 C45 C48 -178.9(13)
C41 C40 C45 C44 -2.7(18)
C39 C40 C45 C44 175.5(11)
C41 C40 C45 C48 176.9(12)
C39 C40 C45 C48 -4.9(18)
C51 O4 C49 O3 6.6(19)
C51 O4 C49 C50 178.7(11)
C49 O4 C51 C52 -178.4(14)
F10 B1 F9 F1 6.5(18)
F4 B1 F9 F1 135.2(16)
F11 B1 F9 F1 126.2(19)
F2 B1 F9 F1 -113.9(13)
F3 B1 F9 F1 43(4)
F10 F1 F9 B1 -17(5)
F9 F1 F10 B1 15(4)
B1 F1 F10 F3 4(5)
F9 F1 F10 F3 19(9)
F4 B1 F10 F1 -99(4)
F11 B1 F10 F1 -119(4)
F2 B1 F10 F1 92(3)
F9 B1 F10 F1 -12(4)
F3 B1 F10 F1 177(4)
F4 B1 F10 F3 83.3(19)
F1 B1 F10 F3 -177(4)
F11 B1 F10 F3 63.3(17)
F2 B1 F10 F3 -84.8(12)
F9 B1 F10 F3 170.5(9)
B1 F3 F10 F1 -4(6)
C16 C21 C54 C57 -116(3)
C20 C21 C54 C57 4(3)
C24 C21 C54 C57 124(3)
C56 C21 C54 C57 -113(3)
C16 C21 C54 C56 -3(2)
C20 C21 C54 C56 117.2(19)
C24 C21 C54 C56 -123.0(18)
C57 C21 C54 C56 113(3)
C16 C21 C54 C62 123(3)
C20 C21 C54 C62 -117(2)
C24 C21 C54 C62 2(3)
C56 C21 C54 C62 125(3)
C57 C21 C54 C62 -122(4)
C20 C21 C54 C16 120.1(13)
C24 C21 C54 C16 -120.2(14)
C56 C21 C54 C16 3(2)
C57 C21 C54 C16 116(3)
C16 C21 C54 C20 -120.1(13)
C24 C21 C54 C20 119.7(14)
C56 C21 C54 C20 -117.2(19)
C57 C21 C54 C20 -4(3)
C56 C16 C54 C57 -99(5)
C21 C16 C54 C57 75(3)
C17 C16 C54 C57 -45(4)
C15 C16 C54 C57 -169(3)
C56 C16 C54 C21 -173(5)
C17 C16 C54 C21 -119.8(16)
C15 C16 C54 C21 115.9(16)
C21 C16 C54 C56 173(5)
C17 C16 C54 C56 53(4)
C15 C16 C54 C56 -71(4)
C56 C16 C54 C62 116(6)
C21 C16 C54 C62 -71(4)
C17 C16 C54 C62 169(3)
C15 C16 C54 C62 45(4)
C56 C16 C54 C20 -136(4)
C21 C16 C54 C20 37.2(12)
C17 C16 C54 C20 -82.7(15)
C15 C16 C54 C20 153.1(12)
C20 C19 C55 C57 1(3)
C18 C19 C55 C57 121(3)
C23 C19 C55 C57 -122(3)
C61 C19 C55 C57 112(4)
C60 C19 C55 C57 -123(5)
C20 C19 C55 C61 -111(3)
C18 C19 C55 C61 9(4)
C23 C19 C55 C61 126(3)
C57 C19 C55 C61 -112(4)
C60 C19 C55 C61 125(5)
C20 C19 C55 C60 124(3)
C18 C19 C55 C60 -116(3)
C23 C19 C55 C60 1(3)
C61 C19 C55 C60 -125(5)
C57 C19 C55 C60 123(5)
C20 C19 C55 C18 -120.5(18)
C23 C19 C55 C18 116.9(18)
C61 C19 C55 C18 -9(4)
C57 C19 C55 C18 -121(3)
C60 C19 C55 C18 116(3)
C20 C19 C55 C23 122.6(18)
C18 C19 C55 C23 -116.9(18)
C61 C19 C55 C23 -126(3)
C57 C19 C55 C23 122(3)
C60 C19 C55 C23 -1(3)
C18 C19 C55 C20 120.5(18)
C23 C19 C55 C20 -122.6(18)
C61 C19 C55 C20 111(3)
C57 C19 C55 C20 -1(3)
C60 C19 C55 C20 -124(3)
C17 C18 C55 C19 109(3)
C19 C18 C55 C57 -76(4)
C17 C18 C55 C57 34(5)
C19 C18 C55 C61 -144(12)
C17 C18 C55 C61 -34(10)
C19 C18 C55 C60 79(4)
C17 C18 C55 C60 -172(3)
C19 C18 C55 C23 45.2(19)
C17 C18 C55 C23 154(2)
C19 C18 C55 C20 -35.0(15)
C17 C18 C55 C20 74(3)
C21 C16 C56 C17 118(2)
C15 C16 C56 C17 -121.4(12)
C54 C16 C56 C17 124(3)
C21 C16 C56 C54 -6(4)
C17 C16 C56 C54 -124(3)
C15 C16 C56 C54 115(2)
C21 C16 C56 C15 -120(2)
C17 C16 C56 C15 121.4(12)
C54 C16 C56 C15 -115(2)
C17 C16 C56 C21 -118(2)
C15 C16 C56 C21 120(2)
C54 C16 C56 C21 6(4)
C61 C17 C56 C16 -106(4)
C18 C17 C56 C16 -92(4)
C22 C17 C56 C16 111(3)
C61 C17 C56 C54 -12(5)
C18 C17 C56 C54 2(5)
C16 C17 C56 C54 94(5)
C22 C17 C56 C54 -155(3)
C61 C17 C56 C15 -167(3)
C18 C17 C56 C15 -153(2)
C16 C17 C56 C15 -62(4)
C22 C17 C56 C15 50(4)
C61 C17 C56 C21 -64(3)
C18 C17 C56 C21 -49(3)
C16 C17 C56 C21 42(3)
C22 C17 C56 C21 153.8(14)
C57 C54 C56 C16 91(5)
C21 C54 C56 C16 5(4)
C62 C54 C56 C16 -79(6)
C20 C54 C56 C16 43(4)
C57 C54 C56 C17 7(6)
C21 C54 C56 C17 -79(4)
C62 C54 C56 C17 -163(5)
C16 C54 C56 C17 -85(5)
C20 C54 C56 C17 -41(4)
C57 C54 C56 C15 162(4)
C21 C54 C56 C15 76(3)
C62 C54 C56 C15 -8(7)
C16 C54 C56 C15 70(4)
C20 C54 C56 C15 113(3)
C57 C54 C56 C21 86(4)
C62 C54 C56 C21 -84(5)
C16 C54 C56 C21 -5(4)
C20 C54 C56 C21 37.7(14)
C14 C15 C56 C16 -37(6)
N5 C15 C56 C16 158(4)
C14 C15 C56 C17 31(6)
N5 C15 C56 C17 -133(3)
C16 C15 C56 C17 69(4)
C14 C15 C56 C54 -126(4)
N5 C15 C56 C54 69(3)
C16 C15 C56 C54 -89(5)
C14 C15 C56 C21 -77(4)
N5 C15 C56 C21 117.9(17)
C16 C15 C56 C21 -40(3)
C20 C21 C56 C16 111(4)
C54 C21 C56 C16 -173(5)
C24 C21 C56 C16 -95(4)
C57 C21 C56 C16 147(4)
C16 C21 C56 C17 -64(4)
C20 C21 C56 C17 47(3)
C54 C21 C56 C17 123(3)
C24 C21 C56 C17 -158.9(17)
C57 C21 C56 C17 83(3)
C16 C21 C56 C54 173(5)
C20 C21 C56 C54 -77(2)
C24 C21 C56 C54 78(2)
C57 C21 C56 C54 -41(2)
C16 C21 C56 C15 54(3)
C20 C21 C56 C15 164.7(16)
C54 C21 C56 C15 -119(3)
C24 C21 C56 C15 -41(3)
C57 C21 C56 C15 -159(3)
C19 C55 C57 C54 -86(5)
C61 C55 C57 C54 -13(6)
C60 C55 C57 C54 -180(5)
C18 C55 C57 C54 -28(7)
C23 C55 C57 C54 -135(5)
C20 C55 C57 C54 -85(5)
C19 C55 C57 C20 -1(3)
C61 C55 C57 C20 73(3)
C60 C55 C57 C20 -94(5)
C18 C55 C57 C20 57(4)
C23 C55 C57 C20 -50(4)
C61 C55 C57 C19 73(3)
C60 C55 C57 C19 -94(5)
C18 C55 C57 C19 58(4)
C23 C55 C57 C19 -49(2)
C20 C55 C57 C19 1(3)
C19 C55 C57 C21 -40(4)
C61 C55 C57 C21 34(3)
C60 C55 C57 C21 -133(5)
C18 C55 C57 C21 19(5)
C23 C55 C57 C21 -88(4)
C20 C55 C57 C21 -38.8(17)
C21 C54 C57 C55 82(5)
C56 C54 C57 C55 8(7)
C62 C54 C57 C55 178(5)
C16 C54 C57 C55 34(6)
C20 C54 C57 C55 86(5)
C21 C54 C57 C20 -4(2)
C56 C54 C57 C20 -78(4)
C62 C54 C57 C20 92(5)
C16 C54 C57 C20 -52(3)
C21 C54 C57 C19 37(3)
C56 C54 C57 C19 -36(5)
C62 C54 C57 C19 134(5)
C16 C54 C57 C19 -10(4)
C20 C54 C57 C19 42(2)
C56 C54 C57 C21 -74(4)
C62 C54 C57 C21 96(5)
C16 C54 C57 C21 -48(2)
C20 C54 C57 C21 4(2)
C19 C20 C57 C55 1(3)
C21 C20 C57 C55 -121(3)
C54 C20 C57 C55 -125(4)
C19 C20 C57 C54 125(3)
C21 C20 C57 C54 4(3)
C55 C20 C57 C54 125(4)
C21 C20 C57 C19 -121.4(13)
C55 C20 C57 C19 -1(3)
C54 C20 C57 C19 -125(3)
C19 C20 C57 C21 121.4(13)
C55 C20 C57 C21 121(3)
C54 C20 C57 C21 -4(3)
C20 C19 C57 C55 -179(4)
C18 C19 C57 C55 -56(4)
C23 C19 C57 C55 68(4)
C61 C19 C57 C55 -54(4)
C60 C19 C57 C55 41(4)
C55 C19 C57 C54 116(5)
C20 C19 C57 C54 -63(3)
C18 C19 C57 C54 60(4)
C23 C19 C57 C54 -176(3)
C61 C19 C57 C54 62(4)
C60 C19 C57 C54 158(4)
C55 C19 C57 C20 179(4)
C18 C19 C57 C20 123(2)
C23 C19 C57 C20 -113(2)
C61 C19 C57 C20 125(3)
C60 C19 C57 C20 -140(2)
C55 C19 C57 C21 142(4)
C20 C19 C57 C21 -37.1(11)
C18 C19 C57 C21 85.5(19)
C23 C19 C57 C21 -150.0(17)
C61 C19 C57 C21 88(3)
C60 C19 C57 C21 -177(2)
C19 C23 C60 C55 1(3)
C55 C23 C60 C19 -1(3)
C19 C55 C60 C23 -1(4)
C57 C55 C60 C23 92(5)
C61 C55 C60 C23 -73(4)
C18 C55 C60 C23 -61(5)
C20 C55 C60 C23 36(4)
C57 C55 C60 C19 94(5)
C61 C55 C60 C19 -72(4)
C18 C55 C60 C19 -59(4)
C23 C55 C60 C19 1(4)
C20 C55 C60 C19 37(2)
C56 C17 C61 C55 7(3)
C18 C17 C61 C55 -126(14)
C16 C17 C61 C55 -25(2)
C22 C17 C61 C55 146(2)
C56 C17 C61 C19 63(5)
C18 C17 C61 C19 -69(10)
C16 C17 C61 C19 32(5)
C22 C17 C61 C19 -158(3)
C19 C55 C61 C17 91(3)
C57 C55 C61 C17 6(3)
C60 C55 C61 C17 172(5)
C18 C55 C61 C17 124(13)
C23 C55 C61 C17 133(3)
C20 C55 C61 C17 53(2)
C57 C55 C61 C19 -86(4)
C60 C55 C61 C19 81(4)
C18 C55 C61 C19 33(11)
C23 C55 C61 C19 42(2)
C20 C55 C61 C19 -38.3(18)
C55 C19 C61 C17 -126(6)
C20 C19 C61 C17 -33(6)
C18 C19 C61 C17 89(13)
C23 C19 C61 C17 164(3)
C57 C19 C61 C17 -82(5)
C60 C19 C61 C17 -166(5)
C20 C19 C61 C55 93(3)
C18 C19 C61 C55 -145(13)
C23 C19 C61 C55 -70(4)
C57 C19 C61 C55 44(3)
C60 C19 C61 C55 -40(3)
C57 C54 C62 C24 -97(5)
C21 C54 C62 C24 -2(2)
C56 C54 C62 C24 72(5)
C16 C54 C62 C24 45(3)
C20 C54 C62 C24 -43(3)
C21 C24 C62 C54 2(2)
